data_1566854
loop_
_publ_author_name
'Peel, Andrew J.'
'Terzopoulos, Alexandros'
'Jethwa, Rajesh B.'
'Choudhury, Dipanjana'
'Niu, Hao-Che'
'Bond, Andrew D.'
'Slaughter, Jonathan'
'Wright, Dominic S.'

_publ_section_title
;
 A chiral phosphazane reagent strategy for the determination of
 enantiomeric excess of amines
;
_journal_name_full 'Chemical Science'
_journal_paper_doi 10.1039/D2SC01692C
_journal_year 2022
_chemical_absolute_configuration ad
_chemical_formula_moiety 'C28 H50 N3 O P2 +, I -'
_chemical_formula_sum 'C28 H50 I N3 O P2'
_chemical_formula_weight 633.55
_space_group_crystal_system orthorhombic
_space_group_IT_number 19
_space_group_name_Hall 'P 2ac 2ab'
_space_group_name_H-M_alt 'P 21 21 21'
_atom_sites_solution_hydrogens mixed
_atom_sites_solution_primary dual
_atom_sites_solution_secondary difmap
_audit_creation_method SHELXL-2018/3
_audit_update_record
;
2021-08-26 deposited with the CCDC.	2022-04-12 downloaded from the CCDC.
;
_cell_angle_alpha 90
_cell_angle_beta 90
_cell_angle_gamma 90
_cell_formula_units_Z 4
_cell_length_a 11.2847(2)
_cell_length_b 16.6693(3)
_cell_length_c 16.9948(3)
_cell_measurement_reflns_used 16070
_cell_measurement_temperature 180(2)
_cell_measurement_theta_max 26.02
_cell_measurement_theta_min 1.00
_cell_volume 3196.86(10)
_computing_cell_refinement 'HKL Scalepack (Otwinowski & Minor, 1997)'
_computing_data_collection 'COLLECT (Nonius, 1999)'
_computing_data_reduction 'HKL Denzo and Scalepack (Otwinowski & Minor, 1997)'
_computing_molecular_graphics 'Mercury (Macrae et al., 2008)'
_computing_publication_material SHELXL
_computing_structure_refinement 'SHELXL (Sheldrick, 2015)'
_computing_structure_solution 'SHELXT (Sheldrick, 2015)'
_diffrn_ambient_temperature 180(2)
_diffrn_measured_fraction_theta_full 0.996
_diffrn_measured_fraction_theta_max 0.992
_diffrn_measurement_device_type 'Nonius KappaCCD'
_diffrn_measurement_method '\w and \f-scans'
_diffrn_radiation_type MoK\a
_diffrn_radiation_wavelength 0.71073
_diffrn_reflns_av_R_equivalents 0.0528
_diffrn_reflns_av_unetI/netI 0.0449
_diffrn_reflns_Laue_measured_fraction_full 0.996
_diffrn_reflns_Laue_measured_fraction_max 0.992
_diffrn_reflns_limit_h_max 13
_diffrn_reflns_limit_h_min -11
_diffrn_reflns_limit_k_max 20
_diffrn_reflns_limit_k_min -18
_diffrn_reflns_limit_l_max 20
_diffrn_reflns_limit_l_min -20
_diffrn_reflns_number 26953
_diffrn_reflns_point_group_measured_fraction_full 0.997
_diffrn_reflns_point_group_measured_fraction_max 0.986
_diffrn_reflns_theta_full 25.242
_diffrn_reflns_theta_max 26.022
_diffrn_reflns_theta_min 3.611
_diffrn_source 'fine-focus sealed tube'
_exptl_absorpt_coefficient_mu 1.125
_exptl_absorpt_correction_T_max 0.937
_exptl_absorpt_correction_T_min 0.839
_exptl_absorpt_correction_type multi-scan
_exptl_absorpt_process_details 'SORTAV (Blessing, 1995)'
_exptl_crystal_colour colourless
_exptl_crystal_density_diffrn 1.316
_exptl_crystal_description block
_exptl_crystal_F_000 1320
_exptl_crystal_size_max 0.250
_exptl_crystal_size_mid 0.060
_exptl_crystal_size_min 0.060
_refine_diff_density_max 0.257
_refine_diff_density_min -0.585
_refine_diff_density_rms 0.071
_refine_ls_abs_structure_details
;
Flack x determined using 1974 quotients [(I+)-(I-)]/[(I+)+(I-)]
(Parsons, Flack and Wagner, Acta Cryst. B69 (2013) 249-259).
;
_refine_ls_abs_structure_Flack -0.025(9)
_refine_ls_extinction_method none
_refine_ls_goodness_of_fit_ref 1.049
_refine_ls_hydrogen_treatment mixed
_refine_ls_matrix_type full
_refine_ls_number_parameters 331
_refine_ls_number_reflns 6213
_refine_ls_number_restraints 0
_refine_ls_restrained_S_all 1.049
_refine_ls_R_factor_all 0.0478
_refine_ls_R_factor_gt 0.0338
_refine_ls_shift/su_max 0.000
_refine_ls_shift/su_mean 0.000
_refine_ls_structure_factor_coef Fsqd
_refine_ls_weighting_details 'w=1/[\s^2^(Fo^2^)+(0.0294P)^2^+0.7873P] where P=(Fo^2^+2Fc^2^)/3'
_refine_ls_weighting_scheme calc
_refine_ls_wR_factor_gt 0.0650
_refine_ls_wR_factor_ref 0.0691
_reflns_Friedel_coverage 0.773
_reflns_Friedel_fraction_full 0.998
_reflns_Friedel_fraction_max 0.978
_reflns_number_gt 5243
_reflns_number_total 6213
_reflns_threshold_expression 'I > 2\s(I)'
_cod_data_source_file d2sc01692c3.cif
_cod_data_source_block 6R
_cod_database_code 1566854
_cambridge_user_name 'Andrew Peel'
_cambridge_user_crsid ajp208
_cambridge_supervisor_name 'Dominic Wright'
_cambridge_supervisor_crsid dsw1000
_cambridge_crystallographer_name 'Andrew Bond'
_cambridge_crystallographer_crsid adb29
_cambridge_sample_id AJP549A
_cambridge_data_id DW_K3_0082
_shelx_space_group_comment
;
The symmetry employed for this shelxl refinement is uniquely defined
by the following loop, which should always be used as a source of
symmetry information in preference to the above space-group names.
They are only intended as comments.
;
_shelx_estimated_absorpt_t_min 0.766
_shelx_estimated_absorpt_t_max 0.936

loop_
_space_group_symop_operation_xyz
'x, y, z'
'-x+1/2, -y, z+1/2'
'-x, y+1/2, -z+1/2'
'x+1/2, -y+1/2, -z'

loop_
_atom_site_label
_atom_site_type_symbol
_atom_site_fract_x
_atom_site_fract_y
_atom_site_fract_z
_atom_site_U_iso_or_equiv
_atom_site_adp_type
_atom_site_occupancy
_atom_site_site_symmetry_order
_atom_site_calc_flag
_atom_site_refinement_flags_posn
_atom_site_refinement_flags_adp
_atom_site_refinement_flags_occupancy
_atom_site_disorder_assembly
_atom_site_disorder_group
I1 I -0.12307(3) 0.37375(2) 0.07418(2) 0.05018(12) Uani 1 1 d . . . . .
P1 P 0.26801(10) 0.34266(7) 0.12213(6) 0.0272(3) Uani 1 1 d . . . . .
P2 P 0.46709(10) 0.30889(7) 0.18303(6) 0.0276(2) Uani 1 1 d . . . . .
O1 O 0.4645(2) 0.34175(17) 0.27319(15) 0.0296(6) Uani 1 1 d . . . . .
N1 N 0.3273(3) 0.2666(2) 0.16979(19) 0.0270(8) Uani 1 1 d . . . . .
N2 N 0.3967(3) 0.3878(2) 0.13539(18) 0.0265(8) Uani 1 1 d . . . . .
N3 N 0.1577(3) 0.3870(2) 0.1619(2) 0.0332(9) Uani 1 1 d . . . . .
H3 H 0.092(5) 0.383(4) 0.139(3) 0.068(18) Uiso 1 1 d . . . . .
C1 C 0.2848(4) 0.1847(3) 0.1908(2) 0.0344(10) Uani 1 1 d . . . . .
C2 C 0.1827(5) 0.1619(3) 0.1362(3) 0.0496(14) Uani 1 1 d . . . . .
H2A H 0.211207 0.159930 0.081803 0.074 Uiso 1 1 calc R U . . .
H2B H 0.119431 0.201910 0.140608 0.074 Uiso 1 1 calc R U . . .
H2C H 0.151838 0.109080 0.151269 0.074 Uiso 1 1 calc R U . . .
C3 C 0.3891(5) 0.1275(3) 0.1799(3) 0.0559(13) Uani 1 1 d . . . . .
H3A H 0.417604 0.130743 0.125509 0.084 Uiso 1 1 calc R U . . .
H3B H 0.363520 0.072516 0.191203 0.084 Uiso 1 1 calc R U . . .
H3C H 0.453137 0.142519 0.215936 0.084 Uiso 1 1 calc R U . . .
C4 C 0.2422(6) 0.1839(3) 0.2761(3) 0.0540(15) Uani 1 1 d . . . . .
H4A H 0.309088 0.195373 0.311159 0.081 Uiso 1 1 calc R U . . .
H4B H 0.209442 0.131017 0.288690 0.081 Uiso 1 1 calc R U . . .
H4C H 0.180861 0.224887 0.283236 0.081 Uiso 1 1 calc R U . . .
C5 C 0.4540(4) 0.4558(3) 0.0920(2) 0.0336(10) Uani 1 1 d . . . . .
C6 C 0.5110(5) 0.4248(3) 0.0168(3) 0.0448(13) Uani 1 1 d . . . . .
H6A H 0.565763 0.381120 0.029522 0.067 Uiso 1 1 calc R U . . .
H6B H 0.554568 0.468466 -0.008846 0.067 Uiso 1 1 calc R U . . .
H6C H 0.449279 0.404962 -0.018830 0.067 Uiso 1 1 calc R U . . .
C7 C 0.5487(5) 0.4902(3) 0.1465(3) 0.0483(13) Uani 1 1 d . . . . .
H7A H 0.512219 0.505908 0.196559 0.072 Uiso 1 1 calc R U . . .
H7B H 0.585023 0.537251 0.121825 0.072 Uiso 1 1 calc R U . . .
H7C H 0.609537 0.449447 0.156252 0.072 Uiso 1 1 calc R U . . .
C8 C 0.3613(5) 0.5193(3) 0.0750(3) 0.0460(12) Uani 1 1 d . . . . .
H8A H 0.325413 0.537205 0.124451 0.069 Uiso 1 1 calc R U . . .
H8B H 0.299788 0.496660 0.040807 0.069 Uiso 1 1 calc R U . . .
H8C H 0.398646 0.565037 0.048573 0.069 Uiso 1 1 calc R U . . .
C9 C 0.5444(4) 0.3071(3) 0.3319(3) 0.0349(10) Uani 1 1 d . . . . .
H9A H 0.594791 0.264821 0.306926 0.042 Uiso 1 1 calc R U . . .
C10 C 0.4735(5) 0.2705(3) 0.4016(2) 0.0431(12) Uani 1 1 d . . . . .
H10A H 0.387503 0.280840 0.395798 0.052 Uiso 1 1 calc R U . . .
H10B H 0.486857 0.211999 0.405651 0.052 Uiso 1 1 calc R U . . .
C11 C 0.5240(5) 0.3146(3) 0.4729(3) 0.0460(13) Uani 1 1 d . . . . .
H11A H 0.512394 0.285917 0.524042 0.055 Uiso 1 1 calc R U . . .
C12 C 0.6555(4) 0.3269(3) 0.4495(2) 0.0374(12) Uani 1 1 d . . . . .
C13 C 0.6237(4) 0.3703(3) 0.3719(2) 0.0326(9) Uani 1 1 d . . . . .
C14 C 0.5426(4) 0.4376(3) 0.4017(3) 0.0398(12) Uani 1 1 d . . . . .
H14A H 0.487423 0.455276 0.359896 0.048 Uiso 1 1 calc R U . . .
H14B H 0.589715 0.484265 0.419562 0.048 Uiso 1 1 calc R U . . .
C15 C 0.4740(5) 0.3998(3) 0.4713(3) 0.0505(14) Uani 1 1 d . . . . .
H15A H 0.490259 0.428452 0.521121 0.061 Uiso 1 1 calc R U . . .
H15B H 0.387534 0.399635 0.461358 0.061 Uiso 1 1 calc R U . . .
C16 C 0.7247(5) 0.3776(4) 0.5082(3) 0.0495(13) Uani 1 1 d . . . . .
H16A H 0.681300 0.427408 0.518695 0.074 Uiso 1 1 calc R U . . .
H16B H 0.802764 0.390457 0.486309 0.074 Uiso 1 1 calc R U . . .
H16C H 0.734522 0.347633 0.557370 0.074 Uiso 1 1 calc R U . . .
C17 C 0.7237(5) 0.2478(3) 0.4395(3) 0.0504(13) Uani 1 1 d . . . . .
H17A H 0.803601 0.259116 0.419877 0.076 Uiso 1 1 calc R U . . .
H17B H 0.681908 0.213344 0.401928 0.076 Uiso 1 1 calc R U . . .
H17C H 0.729098 0.220444 0.490454 0.076 Uiso 1 1 calc R U . . .
C18 C 0.7265(4) 0.3979(3) 0.3214(3) 0.0442(13) Uani 1 1 d . . . . .
H18A H 0.773580 0.437449 0.350452 0.066 Uiso 1 1 calc R U . . .
H18B H 0.696128 0.422365 0.272970 0.066 Uiso 1 1 calc R U . . .
H18C H 0.776465 0.351773 0.308004 0.066 Uiso 1 1 calc R U . . .
C19 C 0.1581(4) 0.4135(3) 0.2453(2) 0.0318(10) Uani 1 1 d . . . . .
H19A H 0.230499 0.390786 0.270861 0.038 Uiso 1 1 calc R U . . .
C20 C 0.0498(4) 0.3790(4) 0.2875(2) 0.0421(11) Uani 1 1 d . . . . .
H20A H -0.022567 0.405732 0.267712 0.051 Uiso 1 1 calc R U . . .
H20B H 0.043291 0.321015 0.275485 0.051 Uiso 1 1 calc R U . . .
C21 C 0.0580(5) 0.3903(4) 0.3764(3) 0.0543(15) Uani 1 1 d . . . . .
H21A H -0.011510 0.366145 0.401609 0.081 Uiso 1 1 calc R U . . .
H21B H 0.060587 0.447757 0.388663 0.081 Uiso 1 1 calc R U . . .
H21C H 0.130040 0.364400 0.396125 0.081 Uiso 1 1 calc R U . . .
C22 C 0.1647(4) 0.5038(3) 0.2517(2) 0.0333(11) Uani 1 1 d . . . . .
C23 C 0.0852(4) 0.5524(3) 0.2105(3) 0.0478(13) Uani 1 1 d . . . . .
H23A H 0.027972 0.528818 0.176698 0.057 Uiso 1 1 calc R U . . .
C24 C 0.0898(5) 0.6351(4) 0.2189(4) 0.0634(17) Uani 1 1 d . . . . .
H24A H 0.036582 0.667969 0.189958 0.076 Uiso 1 1 calc R U . . .
C25 C 0.1719(6) 0.6703(4) 0.2693(4) 0.0664(18) Uani 1 1 d . . . . .
H25A H 0.172962 0.726857 0.276144 0.080 Uiso 1 1 calc R U . . .
C26 C 0.2510(5) 0.6232(4) 0.3089(3) 0.0590(15) Uani 1 1 d . . . . .
H26A H 0.308123 0.647263 0.342516 0.071 Uiso 1 1 calc R U . . .
C27 C 0.2486(5) 0.5398(3) 0.3005(3) 0.0453(13) Uani 1 1 d . . . . .
H27A H 0.304293 0.507592 0.328018 0.054 Uiso 1 1 calc R U . . .
C28 C 0.2239(5) 0.3242(3) 0.0227(2) 0.0399(12) Uani 1 1 d . . . . .
H28A H 0.143959 0.301226 0.022144 0.060 Uiso 1 1 calc R U . . .
H28B H 0.279404 0.286524 -0.001743 0.060 Uiso 1 1 calc R U . . .
H28C H 0.224096 0.374783 -0.006672 0.060 Uiso 1 1 calc R U . . .

loop_
_atom_site_aniso_label
_atom_site_aniso_U_11
_atom_site_aniso_U_22
_atom_site_aniso_U_33
_atom_site_aniso_U_23
_atom_site_aniso_U_13
_atom_site_aniso_U_12
I1 0.03687(17) 0.0622(2) 0.05147(19) -0.00059(19) -0.01614(15) -0.00270(18)
P1 0.0284(6) 0.0334(6) 0.0197(5) -0.0020(5) -0.0021(4) 0.0039(5)
P2 0.0259(6) 0.0308(6) 0.0261(5) 0.0012(5) 0.0010(5) 0.0032(5)
O1 0.0301(16) 0.0372(16) 0.0214(14) 0.0014(13) -0.0048(12) 0.0022(14)
N1 0.030(2) 0.0267(19) 0.0244(18) -0.0015(16) -0.0034(15) 0.0007(15)
N2 0.0235(19) 0.033(2) 0.0230(16) 0.0053(16) 0.0016(13) 0.0040(16)
N3 0.029(2) 0.047(2) 0.0234(17) -0.0090(18) -0.0038(15) 0.0072(18)
C1 0.041(3) 0.031(2) 0.031(2) -0.004(2) -0.004(2) -0.007(2)
C2 0.055(3) 0.055(3) 0.039(3) 0.001(2) -0.011(2) -0.022(3)
C3 0.064(4) 0.031(2) 0.073(3) 0.007(3) -0.001(3) 0.006(3)
C4 0.080(4) 0.048(3) 0.034(3) 0.003(2) -0.002(3) -0.026(3)
C5 0.039(3) 0.031(2) 0.031(2) 0.005(2) 0.010(2) 0.000(2)
C6 0.046(3) 0.053(3) 0.035(3) 0.008(2) 0.013(2) 0.010(3)
C7 0.057(3) 0.048(3) 0.041(3) 0.010(2) -0.002(2) -0.021(3)
C8 0.057(3) 0.038(3) 0.043(3) 0.011(2) 0.015(3) 0.012(2)
C9 0.035(3) 0.035(2) 0.035(2) -0.001(2) -0.010(2) 0.003(2)
C10 0.042(3) 0.050(3) 0.037(3) 0.008(2) -0.003(2) -0.014(3)
C11 0.041(3) 0.061(3) 0.036(3) 0.011(3) -0.004(2) -0.013(3)
C12 0.037(3) 0.044(3) 0.031(2) -0.001(2) -0.0085(18) -0.002(2)
C13 0.034(2) 0.033(2) 0.031(2) 0.004(2) -0.004(2) 0.001(3)
C14 0.043(3) 0.035(3) 0.041(3) -0.001(2) -0.007(2) 0.005(2)
C15 0.038(3) 0.071(4) 0.042(3) -0.009(3) 0.007(2) -0.002(3)
C16 0.051(3) 0.061(3) 0.036(2) -0.003(3) -0.015(2) -0.008(3)
C17 0.053(3) 0.047(3) 0.052(3) 0.009(3) -0.016(3) 0.004(2)
C18 0.032(3) 0.056(3) 0.044(3) 0.008(3) 0.004(2) -0.005(2)
C19 0.028(2) 0.045(3) 0.023(2) -0.006(2) -0.0008(16) 0.008(2)
C20 0.037(3) 0.052(3) 0.037(2) -0.005(3) 0.008(2) -0.001(3)
C21 0.055(3) 0.075(4) 0.033(3) 0.002(3) 0.010(2) -0.002(3)
C22 0.028(2) 0.048(3) 0.024(2) -0.004(2) 0.0086(17) 0.003(2)
C23 0.040(3) 0.054(4) 0.050(3) -0.002(3) 0.004(2) 0.011(2)
C24 0.070(4) 0.051(4) 0.069(4) 0.004(3) 0.016(3) 0.018(3)
C25 0.087(5) 0.051(4) 0.062(4) -0.012(3) 0.027(4) -0.005(3)
C26 0.072(4) 0.064(4) 0.041(3) -0.017(3) 0.010(3) -0.018(4)
C27 0.040(3) 0.065(4) 0.031(3) -0.005(2) 0.001(2) -0.002(3)
C28 0.048(3) 0.050(3) 0.021(2) -0.008(2) -0.003(2) 0.008(2)

loop_
_atom_type_symbol
_atom_type_description
_atom_type_scat_dispersion_real
_atom_type_scat_dispersion_imag
_atom_type_scat_source
C C 0.0033 0.0016 'International Tables Vol C Tables 4.2.6.8 and 6.1.1.4'
H H 0.0000 0.0000 'International Tables Vol C Tables 4.2.6.8 and 6.1.1.4'
N N 0.0061 0.0033 'International Tables Vol C Tables 4.2.6.8 and 6.1.1.4'
P P 0.1023 0.0942 'International Tables Vol C Tables 4.2.6.8 and 6.1.1.4'
I I -0.4742 1.8119 'International Tables Vol C Tables 4.2.6.8 and 6.1.1.4'
O O 0.0106 0.0060 'International Tables Vol C Tables 4.2.6.8 and 6.1.1.4'

loop_
_geom_angle_atom_site_label_1
_geom_angle_atom_site_label_2
_geom_angle_atom_site_label_3
_geom_angle
_geom_angle_site_symmetry_1
_geom_angle_site_symmetry_3
_geom_angle_publ_flag
N3 P1 N1 117.71(19) . . ?
N3 P1 N2 114.63(19) . . ?
N1 P1 N2 85.78(17) . . ?
N3 P1 C28 105.2(2) . . ?
N1 P1 C28 116.5(2) . . ?
N2 P1 C28 116.9(2) . . ?
O1 P2 N2 100.12(16) . . ?
O1 P2 N1 103.96(16) . . ?
N2 P2 N1 80.35(16) . . ?
C9 O1 P2 119.8(3) . . ?
C1 N1 P1 133.8(3) . . ?
C1 N1 P2 129.2(3) . . ?
P1 N1 P2 96.85(18) . . ?
C5 N2 P1 131.0(3) . . ?
C5 N2 P2 127.2(3) . . ?
P1 N2 P2 96.95(19) . . ?
C19 N3 P1 122.6(3) . . ?
C19 N3 H3 118(4) . . ?
P1 N3 H3 117(4) . . ?
N1 C1 C3 107.1(4) . . ?
N1 C1 C2 109.0(4) . . ?
C3 C1 C2 110.6(4) . . ?
N1 C1 C4 109.7(4) . . ?
C3 C1 C4 110.6(4) . . ?
C2 C1 C4 109.7(4) . . ?
C1 C2 H2A 109.5 . . ?
C1 C2 H2B 109.5 . . ?
H2A C2 H2B 109.5 . . ?
C1 C2 H2C 109.5 . . ?
H2A C2 H2C 109.5 . . ?
H2B C2 H2C 109.5 . . ?
C1 C3 H3A 109.5 . . ?
C1 C3 H3B 109.5 . . ?
H3A C3 H3B 109.5 . . ?
C1 C3 H3C 109.5 . . ?
H3A C3 H3C 109.5 . . ?
H3B C3 H3C 109.5 . . ?
C1 C4 H4A 109.5 . . ?
C1 C4 H4B 109.5 . . ?
H4A C4 H4B 109.5 . . ?
C1 C4 H4C 109.5 . . ?
H4A C4 H4C 109.5 . . ?
H4B C4 H4C 109.5 . . ?
N2 C5 C8 108.9(4) . . ?
N2 C5 C6 109.8(4) . . ?
C8 C5 C6 111.6(4) . . ?
N2 C5 C7 106.7(3) . . ?
C8 C5 C7 109.7(4) . . ?
C6 C5 C7 110.0(4) . . ?
C5 C6 H6A 109.5 . . ?
C5 C6 H6B 109.5 . . ?
H6A C6 H6B 109.5 . . ?
C5 C6 H6C 109.5 . . ?
H6A C6 H6C 109.5 . . ?
H6B C6 H6C 109.5 . . ?
C5 C7 H7A 109.5 . . ?
C5 C7 H7B 109.5 . . ?
H7A C7 H7B 109.5 . . ?
C5 C7 H7C 109.5 . . ?
H7A C7 H7C 109.5 . . ?
H7B C7 H7C 109.5 . . ?
C5 C8 H8A 109.5 . . ?
C5 C8 H8B 109.5 . . ?
H8A C8 H8B 109.5 . . ?
C5 C8 H8C 109.5 . . ?
H8A C8 H8C 109.5 . . ?
H8B C8 H8C 109.5 . . ?
O1 C9 C13 112.9(3) . . ?
O1 C9 C10 110.9(4) . . ?
C13 C9 C10 103.4(3) . . ?
O1 C9 H9A 109.8 . . ?
C13 C9 H9A 109.8 . . ?
C10 C9 H9A 109.8 . . ?
C11 C10 C9 103.0(4) . . ?
C11 C10 H10A 111.2 . . ?
C9 C10 H10A 111.2 . . ?
C11 C10 H10B 111.2 . . ?
C9 C10 H10B 111.2 . . ?
H10A C10 H10B 109.1 . . ?
C10 C11 C15 107.1(4) . . ?
C10 C11 C12 102.5(4) . . ?
C15 C11 C12 103.0(4) . . ?
C10 C11 H11A 114.3 . . ?
C15 C11 H11A 114.3 . . ?
C12 C11 H11A 114.3 . . ?
C16 C12 C17 107.0(4) . . ?
C16 C12 C13 114.7(4) . . ?
C17 C12 C13 115.1(4) . . ?
C16 C12 C11 113.3(4) . . ?
C17 C12 C11 113.2(4) . . ?
C13 C12 C11 93.4(4) . . ?
C18 C13 C14 115.0(4) . . ?
C18 C13 C9 113.8(4) . . ?
C14 C13 C9 107.4(4) . . ?
C18 C13 C12 116.6(4) . . ?
C14 C13 C12 101.4(3) . . ?
C9 C13 C12 101.0(4) . . ?
C13 C14 C15 104.7(4) . . ?
C13 C14 H14A 110.8 . . ?
C15 C14 H14A 110.8 . . ?
C13 C14 H14B 110.8 . . ?
C15 C14 H14B 110.8 . . ?
H14A C14 H14B 108.9 . . ?
C11 C15 C14 102.0(4) . . ?
C11 C15 H15A 111.4 . . ?
C14 C15 H15A 111.4 . . ?
C11 C15 H15B 111.4 . . ?
C14 C15 H15B 111.4 . . ?
H15A C15 H15B 109.2 . . ?
C12 C16 H16A 109.5 . . ?
C12 C16 H16B 109.5 . . ?
H16A C16 H16B 109.5 . . ?
C12 C16 H16C 109.5 . . ?
H16A C16 H16C 109.5 . . ?
H16B C16 H16C 109.5 . . ?
C12 C17 H17A 109.5 . . ?
C12 C17 H17B 109.5 . . ?
H17A C17 H17B 109.5 . . ?
C12 C17 H17C 109.5 . . ?
H17A C17 H17C 109.5 . . ?
H17B C17 H17C 109.5 . . ?
C13 C18 H18A 109.5 . . ?
C13 C18 H18B 109.5 . . ?
H18A C18 H18B 109.5 . . ?
C13 C18 H18C 109.5 . . ?
H18A C18 H18C 109.5 . . ?
H18B C18 H18C 109.5 . . ?
N3 C19 C22 111.4(4) . . ?
N3 C19 C20 109.5(4) . . ?
C22 C19 C20 112.4(4) . . ?
N3 C19 H19A 107.8 . . ?
C22 C19 H19A 107.8 . . ?
C20 C19 H19A 107.8 . . ?
C21 C20 C19 111.7(4) . . ?
C21 C20 H20A 109.3 . . ?
C19 C20 H20A 109.3 . . ?
C21 C20 H20B 109.3 . . ?
C19 C20 H20B 109.3 . . ?
H20A C20 H20B 107.9 . . ?
C20 C21 H21A 109.5 . . ?
C20 C21 H21B 109.5 . . ?
H21A C21 H21B 109.5 . . ?
C20 C21 H21C 109.5 . . ?
H21A C21 H21C 109.5 . . ?
H21B C21 H21C 109.5 . . ?
C27 C22 C23 119.0(5) . . ?
C27 C22 C19 120.3(4) . . ?
C23 C22 C19 120.7(4) . . ?
C24 C23 C22 120.1(5) . . ?
C24 C23 H23A 120.0 . . ?
C22 C23 H23A 120.0 . . ?
C23 C24 C25 120.5(6) . . ?
C23 C24 H24A 119.8 . . ?
C25 C24 H24A 119.8 . . ?
C26 C25 C24 119.7(6) . . ?
C26 C25 H25A 120.1 . . ?
C24 C25 H25A 120.1 . . ?
C25 C26 C27 120.6(6) . . ?
C25 C26 H26A 119.7 . . ?
C27 C26 H26A 119.7 . . ?
C22 C27 C26 120.1(5) . . ?
C22 C27 H27A 119.9 . . ?
C26 C27 H27A 119.9 . . ?
P1 C28 H28A 109.5 . . ?
P1 C28 H28B 109.5 . . ?
H28A C28 H28B 109.5 . . ?
P1 C28 H28C 109.5 . . ?
H28A C28 H28C 109.5 . . ?
H28B C28 H28C 109.5 . . ?

loop_
_geom_bond_atom_site_label_1
_geom_bond_atom_site_label_2
_geom_bond_distance
_geom_bond_site_symmetry_2
_geom_bond_publ_flag
P1 N3 1.598(4) . ?
P1 N1 1.647(4) . ?
P1 N2 1.651(4) . ?
P1 C28 1.788(4) . ?
P1 P2 2.5368(16) . ?
P2 O1 1.628(3) . ?
P2 N2 1.737(3) . ?
P2 N1 1.743(4) . ?
O1 C9 1.464(5) . ?
N1 C1 1.490(6) . ?
N2 C5 1.500(5) . ?
N3 C19 1.484(5) . ?
N3 H3 0.84(6) . ?
C1 C3 1.526(7) . ?
C1 C2 1.527(6) . ?
C1 C4 1.527(6) . ?
C2 H2A 0.9800 . ?
C2 H2B 0.9800 . ?
C2 H2C 0.9800 . ?
C3 H3A 0.9800 . ?
C3 H3B 0.9800 . ?
C3 H3C 0.9800 . ?
C4 H4A 0.9800 . ?
C4 H4B 0.9800 . ?
C4 H4C 0.9800 . ?
C5 C8 1.516(6) . ?
C5 C6 1.522(6) . ?
C5 C7 1.526(7) . ?
C6 H6A 0.9800 . ?
C6 H6B 0.9800 . ?
C6 H6C 0.9800 . ?
C7 H7A 0.9800 . ?
C7 H7B 0.9800 . ?
C7 H7C 0.9800 . ?
C8 H8A 0.9800 . ?
C8 H8B 0.9800 . ?
C8 H8C 0.9800 . ?
C9 C13 1.540(6) . ?
C9 C10 1.554(6) . ?
C9 H9A 1.0000 . ?
C10 C11 1.527(7) . ?
C10 H10A 0.9900 . ?
C10 H10B 0.9900 . ?
C11 C15 1.529(8) . ?
C11 C12 1.550(7) . ?
C11 H11A 1.0000 . ?
C12 C16 1.524(6) . ?
C12 C17 1.536(7) . ?
C12 C13 1.547(6) . ?
C13 C18 1.515(6) . ?
C13 C14 1.534(6) . ?
C14 C15 1.547(7) . ?
C14 H14A 0.9900 . ?
C14 H14B 0.9900 . ?
C15 H15A 0.9900 . ?
C15 H15B 0.9900 . ?
C16 H16A 0.9800 . ?
C16 H16B 0.9800 . ?
C16 H16C 0.9800 . ?
C17 H17A 0.9800 . ?
C17 H17B 0.9800 . ?
C17 H17C 0.9800 . ?
C18 H18A 0.9800 . ?
C18 H18B 0.9800 . ?
C18 H18C 0.9800 . ?
C19 C22 1.512(7) . ?
C19 C20 1.530(6) . ?
C19 H19A 1.0000 . ?
C20 C21 1.526(6) . ?
C20 H20A 0.9900 . ?
C20 H20B 0.9900 . ?
C21 H21A 0.9800 . ?
C21 H21B 0.9800 . ?
C21 H21C 0.9800 . ?
C22 C27 1.395(7) . ?
C22 C23 1.396(7) . ?
C23 C24 1.386(8) . ?
C23 H23A 0.9500 . ?
C24 C25 1.392(9) . ?
C24 H24A 0.9500 . ?
C25 C26 1.367(9) . ?
C25 H25A 0.9500 . ?
C26 C27 1.397(8) . ?
C26 H26A 0.9500 . ?
C27 H27A 0.9500 . ?
C28 H28A 0.9800 . ?
C28 H28B 0.9800 . ?
C28 H28C 0.9800 . ?

loop_
_geom_torsion_atom_site_label_1
_geom_torsion_atom_site_label_2
_geom_torsion_atom_site_label_3
_geom_torsion_atom_site_label_4
_geom_torsion
_geom_torsion_site_symmetry_1
_geom_torsion_site_symmetry_2
_geom_torsion_site_symmetry_3
_geom_torsion_site_symmetry_4
_geom_torsion_publ_flag
N2 P2 O1 C9 -161.7(3) . . . . ?
N1 P2 O1 C9 115.8(3) . . . . ?
P1 P2 O1 C9 157.4(3) . . . . ?
N3 P1 N1 C1 66.9(4) . . . . ?
N2 P1 N1 C1 -177.4(4) . . . . ?
C28 P1 N1 C1 -59.4(5) . . . . ?
P2 P1 N1 C1 -175.4(5) . . . . ?
N3 P1 N1 P2 -117.6(2) . . . . ?
N2 P1 N1 P2 -1.97(17) . . . . ?
C28 P1 N1 P2 116.1(2) . . . . ?
O1 P2 N1 C1 -84.2(4) . . . . ?
N2 P2 N1 C1 177.6(4) . . . . ?
P1 P2 N1 C1 175.7(4) . . . . ?
O1 P2 N1 P1 100.01(17) . . . . ?
N2 P2 N1 P1 1.89(16) . . . . ?
N3 P1 N2 C5 -83.3(4) . . . . ?
N1 P1 N2 C5 158.1(4) . . . . ?
C28 P1 N2 C5 40.5(4) . . . . ?
P2 P1 N2 C5 156.1(4) . . . . ?
N3 P1 N2 P2 120.60(19) . . . . ?
N1 P1 N2 P2 1.97(17) . . . . ?
C28 P1 N2 P2 -115.6(2) . . . . ?
O1 P2 N2 C5 98.0(3) . . . . ?
N1 P2 N2 C5 -159.4(3) . . . . ?
P1 P2 N2 C5 -157.5(4) . . . . ?
O1 P2 N2 P1 -104.49(17) . . . . ?
N1 P2 N2 P1 -1.89(16) . . . . ?
N1 P1 N3 C19 48.7(4) . . . . ?
N2 P1 N3 C19 -49.9(4) . . . . ?
C28 P1 N3 C19 -179.7(4) . . . . ?
P2 P1 N3 C19 -1.7(5) . . . . ?
P1 N1 C1 C3 140.3(4) . . . . ?
P2 N1 C1 C3 -33.8(5) . . . . ?
P1 N1 C1 C2 20.6(6) . . . . ?
P2 N1 C1 C2 -153.6(3) . . . . ?
P1 N1 C1 C4 -99.6(5) . . . . ?
P2 N1 C1 C4 86.3(5) . . . . ?
P1 N2 C5 C8 42.2(5) . . . . ?
P2 N2 C5 C8 -168.1(3) . . . . ?
P1 N2 C5 C6 -80.3(5) . . . . ?
P2 N2 C5 C6 69.4(5) . . . . ?
P1 N2 C5 C7 160.6(3) . . . . ?
P2 N2 C5 C7 -49.7(5) . . . . ?
P2 O1 C9 C13 123.5(3) . . . . ?
P2 O1 C9 C10 -121.0(3) . . . . ?
O1 C9 C10 C11 -123.4(4) . . . . ?
C13 C9 C10 C11 -2.2(5) . . . . ?
C9 C10 C11 C15 74.2(5) . . . . ?
C9 C10 C11 C12 -33.9(5) . . . . ?
C10 C11 C12 C16 174.3(4) . . . . ?
C15 C11 C12 C16 63.2(5) . . . . ?
C10 C11 C12 C17 -63.7(5) . . . . ?
C15 C11 C12 C17 -174.8(4) . . . . ?
C10 C11 C12 C13 55.6(4) . . . . ?
C15 C11 C12 C13 -55.6(4) . . . . ?
O1 C9 C13 C18 -77.0(5) . . . . ?
C10 C9 C13 C18 163.2(4) . . . . ?
O1 C9 C13 C14 51.5(4) . . . . ?
C10 C9 C13 C14 -68.4(4) . . . . ?
O1 C9 C13 C12 157.3(4) . . . . ?
C10 C9 C13 C12 37.5(4) . . . . ?
C16 C12 C13 C18 62.4(6) . . . . ?
C17 C12 C13 C18 -62.4(6) . . . . ?
C11 C12 C13 C18 180.0(4) . . . . ?
C16 C12 C13 C14 -63.3(5) . . . . ?
C17 C12 C13 C14 171.9(4) . . . . ?
C11 C12 C13 C14 54.3(4) . . . . ?
C16 C12 C13 C9 -173.9(4) . . . . ?
C17 C12 C13 C9 61.4(5) . . . . ?
C11 C12 C13 C9 -56.3(4) . . . . ?
C18 C13 C14 C15 -161.8(4) . . . . ?
C9 C13 C14 C15 70.5(4) . . . . ?
C12 C13 C14 C15 -35.0(5) . . . . ?
C10 C11 C15 C14 -72.2(5) . . . . ?
C12 C11 C15 C14 35.4(5) . . . . ?
C13 C14 C15 C11 -0.2(5) . . . . ?
P1 N3 C19 C22 109.1(4) . . . . ?
P1 N3 C19 C20 -126.0(4) . . . . ?
N3 C19 C20 C21 168.9(4) . . . . ?
C22 C19 C20 C21 -66.8(6) . . . . ?
N3 C19 C22 C27 -129.7(4) . . . . ?
C20 C19 C22 C27 107.0(5) . . . . ?
N3 C19 C22 C23 51.8(5) . . . . ?
C20 C19 C22 C23 -71.4(5) . . . . ?
C27 C22 C23 C24 -0.5(7) . . . . ?
C19 C22 C23 C24 177.9(4) . . . . ?
C22 C23 C24 C25 -1.2(8) . . . . ?
C23 C24 C25 C26 2.1(8) . . . . ?
C24 C25 C26 C27 -1.3(8) . . . . ?
C23 C22 C27 C26 1.3(7) . . . . ?
C19 C22 C27 C26 -177.2(4) . . . . ?
C25 C26 C27 C22 -0.4(7) . . . . ?
